data_4502980
loop_
_publ_author_name
'Kounavi, Konstantina A.'
'Manos, Manolis J.'
'Moushi, Eleni E.'
'Kitos, Alexandros A.'
'Papatriantafyllopoulou, Constantina'
'Tasiopoulos, Anastasios J.'
'Nastopoulos, Vassilios'

_publ_section_title
;
 A Systematic Evaluation of the Interplay of Weak and Strong
 Supramolecular Interactions in a Series of Co(II) and Zn(II) Complexes
 Tuned by Ligand Modification
;
_journal_issue 1
_journal_name_full 'Crystal Growth &amp; Design'
_journal_page_first 429
_journal_paper_doi 10.1021/cg201271p
_journal_volume 12
_journal_year 2012
_chemical_formula_moiety 'C60 H48 N8 Zn, 2(C2 H6 O), 2(Cl O4), 2(C H Cl3), H2 O'
_chemical_formula_sum 'C66 H64 Cl8 N8 O11 Zn'
_chemical_formula_weight 1494.22
_space_group_IT_number 14
_symmetry_cell_setting monoclinic
_symmetry_space_group_name_Hall '-P 2ybc'
_symmetry_space_group_name_H-M 'P 1 21/c 1'
_atom_sites_solution_hydrogens geom
_atom_sites_solution_primary direct
_atom_sites_solution_secondary difmap
_audit_creation_method SHELXL-97
_cell_angle_alpha 90.00
_cell_angle_beta 91.257(2)
_cell_angle_gamma 90.00
_cell_formula_units_Z 4
_cell_length_a 12.7797(3)
_cell_length_b 12.0442(3)
_cell_length_c 44.9891(11)
_cell_measurement_reflns_used 11530
_cell_measurement_temperature 100(2)
_cell_measurement_theta_max 72.4254
_cell_measurement_theta_min 3.4564
_cell_volume 6923.1(3)
_computing_cell_refinement 'CrysAlis RED (Oxford Diffraction, 2009)'
_computing_data_collection 'CrysAlis CCD (Oxford Diffraction, 2009)'
_computing_data_reduction 'CrysAlis RED (Oxford Diffraction, 2009)'
_computing_molecular_graphics
;ORTEP-3 for Windows (Farrugia, 1997); PLATON (Spek, 1990);
MERCURY (Bruno et al. 2002)
;
_computing_publication_material 'WINGX (Farrugia, 1999)'
_computing_structure_refinement 'SHELXL-97 (Sheldrick, 1997)'
_computing_structure_solution 'SIR92 (Altomare et al., 1994)'
_diffrn_ambient_temperature 100(2)
_diffrn_detector_area_resol_mean 10.4223
_diffrn_measured_fraction_theta_full 0.990
_diffrn_measured_fraction_theta_max 0.990
_diffrn_measurement_device_type 'Oxford Diffraction SuperNova with Atlas detector'
_diffrn_measurement_method '\w scans'
_diffrn_radiation_monochromator mirror
_diffrn_radiation_source 'SuperNova (Mo) X-ray Source'
_diffrn_radiation_type CuK\a
_diffrn_radiation_wavelength 1.54184
_diffrn_reflns_av_R_equivalents 0.0364
_diffrn_reflns_av_sigmaI/netI 0.0445
_diffrn_reflns_limit_h_max 15
_diffrn_reflns_limit_h_min -15
_diffrn_reflns_limit_k_max 13
_diffrn_reflns_limit_k_min -14
_diffrn_reflns_limit_l_max 54
_diffrn_reflns_limit_l_min -42
_diffrn_reflns_number 28761
_diffrn_reflns_theta_full 70.50
_diffrn_reflns_theta_max 70.50
_diffrn_reflns_theta_min 3.46
_exptl_absorpt_coefficient_mu 3.866
_exptl_absorpt_correction_T_max 1.0000
_exptl_absorpt_correction_T_min 0.7240
_exptl_absorpt_correction_type multi-scan
_exptl_absorpt_process_details
;
CrysAlisPro, Oxford Diffraction Ltd.,
Version 1.171.33.66 (release 28-04-2010 CrysAlis171 .NET)
(compiled Apr 28 2010,14:27:37)
Empirical absorption correction using spherical harmonics,
implemented in SCALE3 ABSPACK scaling algorithm.
;
_exptl_crystal_colour colorless
_exptl_crystal_density_diffrn 1.434
_exptl_crystal_density_method 'not measured'
_exptl_crystal_description block
_exptl_crystal_F_000 3080
_exptl_crystal_size_max 0.19
_exptl_crystal_size_mid 0.18
_exptl_crystal_size_min 0.13
_refine_diff_density_max 1.110
_refine_diff_density_min -1.069
_refine_diff_density_rms 0.094
_refine_ls_extinction_method none
_refine_ls_goodness_of_fit_ref 1.075
_refine_ls_hydrogen_treatment mixed
_refine_ls_matrix_type full
_refine_ls_number_parameters 873
_refine_ls_number_reflns 13148
_refine_ls_number_restraints 8
_refine_ls_restrained_S_all 1.075
_refine_ls_R_factor_all 0.0784
_refine_ls_R_factor_gt 0.0665
_refine_ls_shift/su_max 0.001
_refine_ls_shift/su_mean 0.000
_refine_ls_structure_factor_coef Fsqd
_refine_ls_weighting_details 'calc w=1/[\s^2^(Fo^2^)+(0.0524P)^2^+30.5439P] where P=(Fo^2^+2Fc^2^)/3'
_refine_ls_weighting_scheme calc
_refine_ls_wR_factor_gt 0.1632
_refine_ls_wR_factor_ref 0.1685
_reflns_number_gt 11189
_reflns_number_total 13148
_reflns_threshold_expression >2\s(I)
_cod_data_source_file cg201271p_si_002.cif
_cod_data_source_block 19-Zn{HL'}4_{ClO4}2_2EtOH_2CHCl3_H2O
_cod_database_code 4502980

loop_
_symmetry_equiv_pos_as_xyz
'x, y, z'
'-x, y+1/2, -z+1/2'
'-x, -y, -z'
'x, -y-1/2, z-1/2'

loop_
_atom_site_label
_atom_site_type_symbol
_atom_site_fract_x
_atom_site_fract_y
_atom_site_fract_z
_atom_site_U_iso_or_equiv
_atom_site_adp_type
_atom_site_occupancy
_atom_site_symmetry_multiplicity
_atom_site_calc_flag
_atom_site_refinement_flags
Zn Zn 0.25588(4) 0.98109(4) 0.365422(11) 0.01551(12) Uani 1 1 d .
N1A N 0.0917(3) 0.8703(3) 0.43769(7) 0.0220(7) Uani 1 1 d D
H1A H 0.089(4) 0.853(4) 0.4562(4) 0.033 Uiso 1 1 d D
C2A C 0.1791(3) 0.8803(3) 0.42191(9) 0.0202(8) Uani 1 1 d .
H2A H 0.2465 0.8690 0.4295 0.024 Uiso 1 1 calc R
N3A N 0.1564(2) 0.9085(3) 0.39419(7) 0.0179(6) Uani 1 1 d .
C4A C 0.0471(3) 0.9154(3) 0.39209(9) 0.0179(8) Uani 1 1 d .
C5A C 0.0064(3) 0.8916(3) 0.41926(9) 0.0210(8) Uani 1 1 d .
C7A C -0.0060(3) 0.9433(3) 0.36371(8) 0.0183(8) Uani 1 1 d .
C8A C 0.0174(3) 0.8827(3) 0.33814(9) 0.0214(8) Uani 1 1 d .
H8A H 0.0650 0.8244 0.3393 0.026 Uiso 1 1 calc R
C9A C -0.0304(3) 0.9096(4) 0.31096(9) 0.0266(9) Uani 1 1 d .
H9A H -0.0151 0.8687 0.2941 0.032 Uiso 1 1 calc R
C10A C -0.1004(3) 0.9968(4) 0.30901(10) 0.0303(10) Uani 1 1 d .
H10A H -0.1306 1.0161 0.2907 0.036 Uiso 1 1 calc R
C11A C -0.1256(3) 1.0556(4) 0.33446(10) 0.0291(9) Uani 1 1 d .
H11A H -0.1739 1.1132 0.3333 0.035 Uiso 1 1 calc R
C12A C -0.0788(3) 1.0283(4) 0.36155(9) 0.0255(9) Uani 1 1 d .
H12A H -0.0965 1.0677 0.3785 0.031 Uiso 1 1 calc R
C13A C -0.1014(3) 0.8839(3) 0.42994(9) 0.0238(9) Uani 1 1 d .
C14A C -0.1817(3) 0.8437(4) 0.41129(11) 0.0296(10) Uani 1 1 d .
H14A H -0.1673 0.8236 0.3918 0.035 Uiso 1 1 calc R
C15A C -0.2829(4) 0.8335(4) 0.42165(12) 0.0371(11) Uani 1 1 d .
H15A H -0.3357 0.8061 0.4092 0.044 Uiso 1 1 calc R
C16A C -0.3053(4) 0.8637(4) 0.45030(12) 0.0395(12) Uani 1 1 d .
H16A H -0.3729 0.8554 0.4572 0.047 Uiso 1 1 calc R
C17A C -0.2280(4) 0.9061(5) 0.46876(11) 0.0402(12) Uani 1 1 d .
H17A H -0.2440 0.9283 0.4879 0.048 Uiso 1 1 calc R
C18A C -0.1248(4) 0.9162(4) 0.45879(10) 0.0343(11) Uani 1 1 d .
H18A H -0.0725 0.9443 0.4714 0.041 Uiso 1 1 calc R
N1B N 0.2615(3) 0.7839(3) 0.29058(7) 0.0191(7) Uani 1 1 d D
H1B H 0.259(4) 0.775(4) 0.2716(3) 0.029 Uiso 1 1 d D
C2B C 0.2653(3) 0.8831(3) 0.30402(9) 0.0188(8) Uani 1 1 d .
H2B H 0.2560 0.9507 0.2943 0.023 Uiso 1 1 calc R
N3B N 0.2840(2) 0.8722(3) 0.33285(7) 0.0161(6) Uani 1 1 d .
C4B C 0.2943(3) 0.7579(3) 0.33815(9) 0.0175(7) Uani 1 1 d .
C5B C 0.2803(3) 0.7031(3) 0.31176(9) 0.0192(8) Uani 1 1 d .
C7B C 0.3204(3) 0.7170(3) 0.36828(8) 0.0175(7) Uani 1 1 d .
C8B C 0.4051(3) 0.7616(3) 0.38433(9) 0.0218(8) Uani 1 1 d .
H8B H 0.4471 0.8151 0.3757 0.026 Uiso 1 1 calc R
C9B C 0.4270(3) 0.7264(4) 0.41315(10) 0.0267(9) Uani 1 1 d .
H9B H 0.4828 0.7576 0.4238 0.032 Uiso 1 1 calc R
C10B C 0.3666(3) 0.6452(4) 0.42616(9) 0.0267(9) Uani 1 1 d .
H10B H 0.3811 0.6223 0.4456 0.032 Uiso 1 1 calc R
C11B C 0.2841(3) 0.5981(3) 0.40992(9) 0.0245(9) Uani 1 1 d .
H11B H 0.2448 0.5418 0.4183 0.029 Uiso 1 1 calc R
C12B C 0.2599(3) 0.6341(3) 0.38146(9) 0.0213(8) Uani 1 1 d .
H12B H 0.2035 0.6032 0.3710 0.026 Uiso 1 1 calc R
C13B C 0.2822(3) 0.5844(3) 0.30374(9) 0.0205(8) Uani 1 1 d .
C14B C 0.3446(3) 0.5099(3) 0.32011(10) 0.0258(9) Uani 1 1 d .
H14B H 0.3853 0.5355 0.3361 0.031 Uiso 1 1 calc R
C15B C 0.3462(4) 0.3980(4) 0.31265(11) 0.0311(10) Uani 1 1 d .
H15B H 0.3869 0.3488 0.3238 0.037 Uiso 1 1 calc R
C16B C 0.2873(4) 0.3599(4) 0.28861(11) 0.0324(10) Uani 1 1 d .
H16B H 0.2888 0.2851 0.2835 0.039 Uiso 1 1 calc R
C17B C 0.2262(4) 0.4332(4) 0.27214(10) 0.0305(10) Uani 1 1 d .
H17B H 0.1869 0.4076 0.2559 0.037 Uiso 1 1 calc R
C18B C 0.2232(3) 0.5450(3) 0.27977(9) 0.0256(9) Uani 1 1 d .
H18B H 0.1814 0.5936 0.2687 0.031 Uiso 1 1 calc R
N1C N 0.0887(3) 1.2432(3) 0.32694(7) 0.0186(7) Uani 1 1 d D
H1C H 0.052(3) 1.268(4) 0.3122(7) 0.028 Uiso 1 1 d D
C2C C 0.1315(3) 1.1418(3) 0.32721(8) 0.0179(7) Uani 1 1 d .
H2C H 0.1280 1.0923 0.3114 0.021 Uiso 1 1 calc R
N3C N 0.1796(2) 1.1213(3) 0.35301(7) 0.0176(6) Uani 1 1 d .
C4C C 0.1651(3) 1.2163(3) 0.37039(9) 0.0184(8) Uani 1 1 d .
C5C C 0.1080(3) 1.2925(3) 0.35411(8) 0.0175(8) Uani 1 1 d .
C7C C 0.2030(3) 1.2244(3) 0.40151(9) 0.0214(8) Uani 1 1 d .
C8C C 0.1502(4) 1.1692(4) 0.42397(9) 0.0277(9) Uani 1 1 d .
H8C H 0.0933 1.1241 0.4191 0.033 Uiso 1 1 calc R
C9C C 0.1811(4) 1.1807(4) 0.45331(10) 0.0395(12) Uani 1 1 d .
H9C H 0.1450 1.1439 0.4681 0.047 Uiso 1 1 calc R
C10C C 0.2667(5) 1.2476(4) 0.46089(11) 0.0434(13) Uani 1 1 d .
H10C H 0.2880 1.2552 0.4807 0.052 Uiso 1 1 calc R
C11C C 0.3193(4) 1.3023(4) 0.43889(11) 0.0388(11) Uani 1 1 d .
H11C H 0.3762 1.3470 0.4440 0.047 Uiso 1 1 calc R
C12C C 0.2885(4) 1.2916(3) 0.40918(10) 0.0267(9) Uani 1 1 d .
H12C H 0.3247 1.3289 0.3945 0.032 Uiso 1 1 calc R
C13C C 0.0674(3) 1.4044(3) 0.36102(9) 0.0183(8) Uani 1 1 d .
C14C C 0.0562(3) 1.4390(3) 0.39028(9) 0.0205(8) Uani 1 1 d .
H14C H 0.0782 1.3931 0.4058 0.025 Uiso 1 1 calc R
C15C C 0.0124(3) 1.5416(3) 0.39644(10) 0.0260(9) Uani 1 1 d .
H15C H 0.0055 1.5644 0.4160 0.031 Uiso 1 1 calc R
C16C C -0.0208(3) 1.6097(4) 0.37345(11) 0.0307(10) Uani 1 1 d .
H16C H -0.0518 1.6776 0.3776 0.037 Uiso 1 1 calc R
C17C C -0.0083(3) 1.5780(3) 0.34438(11) 0.0293(10) Uani 1 1 d .
H17C H -0.0289 1.6251 0.3290 0.035 Uiso 1 1 calc R
C18C C 0.0355(3) 1.4744(3) 0.33814(10) 0.0241(8) Uani 1 1 d .
H18C H 0.0433 1.4524 0.3185 0.029 Uiso 1 1 calc R
N1D N 0.4949(3) 1.0868(3) 0.42152(7) 0.0207(7) Uani 1 1 d D
H1D H 0.521(4) 1.094(4) 0.4392(5) 0.031 Uiso 1 1 d D
C2D C 0.4009(3) 1.0453(3) 0.41464(9) 0.0204(8) Uani 1 1 d .
H2D H 0.3510 1.0259 0.4285 0.024 Uiso 1 1 calc R
N3D N 0.3880(2) 1.0356(3) 0.38562(7) 0.0185(7) Uani 1 1 d .
C4D C 0.4802(3) 1.0727(3) 0.37290(9) 0.0181(8) Uani 1 1 d .
C5D C 0.5469(3) 1.1063(3) 0.39551(9) 0.0197(8) Uani 1 1 d .
C7D C 0.4998(3) 1.0651(3) 0.34083(9) 0.0184(8) Uani 1 1 d .
C8D C 0.4309(3) 1.1086(3) 0.31947(9) 0.0201(8) Uani 1 1 d .
H8D H 0.3709 1.1453 0.3254 0.024 Uiso 1 1 calc R
C9D C 0.4508(3) 1.0979(3) 0.28950(9) 0.0232(8) Uani 1 1 d .
H9D H 0.4031 1.1260 0.2755 0.028 Uiso 1 1 calc R
C10D C 0.5403(3) 1.0459(3) 0.28004(9) 0.0235(8) Uani 1 1 d .
H10D H 0.5538 1.0403 0.2599 0.028 Uiso 1 1 calc R
C11D C 0.6100(3) 1.0020(4) 0.30111(9) 0.0250(9) Uani 1 1 d .
H11D H 0.6703 0.9662 0.2950 0.030 Uiso 1 1 calc R
C12D C 0.5902(3) 1.0114(3) 0.33112(9) 0.0230(8) Uani 1 1 d .
H12D H 0.6373 0.9817 0.3450 0.028 Uiso 1 1 calc R
C13D C 0.6500(3) 1.1610(3) 0.39621(9) 0.0233(8) Uani 1 1 d .
C14D C 0.6767(4) 1.2373(4) 0.37437(10) 0.0313(10) Uani 1 1 d .
H14D H 0.6313 1.2503 0.3583 0.038 Uiso 1 1 calc R
C15D C 0.7715(4) 1.2939(4) 0.37667(12) 0.0409(12) Uani 1 1 d .
H15D H 0.7897 1.3443 0.3620 0.049 Uiso 1 1 calc R
C16D C 0.8385(4) 1.2754(5) 0.40066(11) 0.0410(12) Uani 1 1 d .
H16D H 0.9010 1.3148 0.4023 0.049 Uiso 1 1 calc R
C17D C 0.8132(4) 1.1990(4) 0.42212(10) 0.0342(11) Uani 1 1 d .
H17D H 0.8592 1.1858 0.4380 0.041 Uiso 1 1 calc R
C18D C 0.7195(3) 1.1421(4) 0.41995(10) 0.0266(9) Uani 1 1 d .
H18D H 0.7026 1.0906 0.4345 0.032 Uiso 1 1 calc R
Cl1 Cl 0.39033(8) 0.83841(9) 0.49779(2) 0.0290(2) Uani 1 1 d .
O1 O 0.4315(3) 0.9147(3) 0.51968(7) 0.0378(8) Uani 1 1 d .
O2 O 0.3106(3) 0.7709(3) 0.51135(8) 0.0413(8) Uani 1 1 d .
O3 O 0.4717(3) 0.7687(4) 0.48742(10) 0.0596(12) Uani 1 1 d .
O4 O 0.3424(3) 0.9005(3) 0.47409(8) 0.0519(10) Uani 1 1 d .
Cl2 Cl 0.12213(7) 0.07886(8) 0.23806(2) 0.0218(2) Uani 1 1 d .
O5 O 0.0650(3) 0.1763(3) 0.22961(8) 0.0538(11) Uani 1 1 d .
O6 O 0.0549(4) 0.0068(3) 0.25430(10) 0.0664(14) Uani 1 1 d .
O7 O 0.2077(3) 0.1074(4) 0.25718(9) 0.0587(12) Uani 1 1 d .
O8 O 0.1575(2) 0.0215(3) 0.21228(6) 0.0296(7) Uani 1 1 d .
C19 C 0.3347(4) 0.1499(4) 0.17831(13) 0.0404(12) Uani 1 1 d .
H19 H 0.3016 0.0960 0.1915 0.048 Uiso 1 1 calc R
Cl3 Cl 0.44799(11) 0.20025(13) 0.19657(4) 0.0585(4) Uani 1 1 d .
Cl4 Cl 0.24556(9) 0.25861(10) 0.17172(4) 0.0484(3) Uani 1 1 d .
Cl5 Cl 0.36658(15) 0.08129(17) 0.14541(4) 0.0746(5) Uani 1 1 d .
C20 C 0.3263(5) 0.5317(5) 0.54499(15) 0.0570(16) Uani 1 1 d .
H20 H 0.3108 0.6037 0.5358 0.068 Uiso 1 1 calc R
Cl6 Cl 0.20832(15) 0.47140(17) 0.55574(6) 0.0955(8) Uani 1 1 d .
Cl7 Cl 0.40993(17) 0.5534(2) 0.57564(5) 0.0862(6) Uani 1 1 d .
Cl8 Cl 0.38880(18) 0.4492(2) 0.51934(5) 0.1076(9) Uani 1 1 d .
O9 O 0.2425(2) 0.7551(3) 0.22978(7) 0.0280(6) Uani 1 1 d D
H9 H 0.1781(14) 0.765(5) 0.2255(12) 0.042 Uiso 1 1 d D
C21 C 0.3113(4) 0.8047(4) 0.20884(10) 0.0309(10) Uani 1 1 d .
H21A H 0.2713 0.8514 0.1952 0.037 Uiso 1 1 calc R
H21B H 0.3451 0.7472 0.1974 0.037 Uiso 1 1 calc R
C22 C 0.3926(4) 0.8733(4) 0.22500(12) 0.0399(12) Uani 1 1 d .
H22A H 0.3589 0.9315 0.2358 0.060 Uiso 1 1 calc R
H22B H 0.4392 0.9051 0.2109 0.060 Uiso 1 1 calc R
H22C H 0.4315 0.8269 0.2386 0.060 Uiso 1 1 calc R
O10 O 0.0969(3) 0.7998(3) 0.49662(7) 0.0365(8) Uani 1 1 d D
H10 H 0.1622(13) 0.805(5) 0.5006(13) 0.055 Uiso 1 1 d D
C23 C 0.0553(5) 0.6906(5) 0.50004(13) 0.0497(14) Uani 1 1 d .
H23A H -0.0192 0.6919 0.4953 0.060 Uiso 1 1 calc R
H23B H 0.0641 0.6679 0.5206 0.060 Uiso 1 1 calc R
C24 C 0.1070(6) 0.6071(6) 0.48053(14) 0.0665(19) Uani 1 1 d .
H24A H 0.0999 0.6300 0.4601 0.100 Uiso 1 1 calc R
H24B H 0.0744 0.5360 0.4830 0.100 Uiso 1 1 calc R
H24C H 0.1799 0.6019 0.4860 0.100 Uiso 1 1 calc R
O11 O 0.0282(2) 0.7979(3) 0.22507(7) 0.0285(7) Uani 1 1 d D
H111 H 0.026(4) 0.863(2) 0.2324(11) 0.043 Uiso 1 1 d D
H112 H 0.002(4) 0.760(4) 0.2390(9) 0.043 Uiso 1 1 d D

loop_
_atom_site_aniso_label
_atom_site_aniso_U_11
_atom_site_aniso_U_22
_atom_site_aniso_U_33
_atom_site_aniso_U_23
_atom_site_aniso_U_13
_atom_site_aniso_U_12
Zn 0.0156(2) 0.0112(2) 0.0198(3) -0.00039(19) 0.00183(18) -0.00063(19)
N1A 0.0216(17) 0.0247(18) 0.0197(16) 0.0058(14) 0.0022(13) -0.0018(14)
C2A 0.0169(18) 0.0175(19) 0.026(2) 0.0034(15) 0.0028(15) -0.0027(15)
N3A 0.0143(15) 0.0148(15) 0.0246(17) 0.0005(13) 0.0012(12) -0.0012(12)
C4A 0.0173(18) 0.0116(17) 0.025(2) -0.0015(14) 0.0051(15) -0.0017(14)
C5A 0.021(2) 0.0170(19) 0.025(2) 0.0009(15) 0.0026(15) 0.0014(15)
C7A 0.0121(17) 0.0193(19) 0.024(2) -0.0002(15) 0.0022(14) -0.0042(14)
C8A 0.0212(19) 0.0158(19) 0.027(2) -0.0017(15) 0.0044(15) -0.0032(15)
C9A 0.028(2) 0.026(2) 0.026(2) -0.0031(17) 0.0006(17) -0.0105(18)
C10A 0.025(2) 0.036(3) 0.029(2) 0.0061(19) -0.0045(17) -0.0097(19)
C11A 0.0174(19) 0.033(2) 0.037(2) 0.0080(19) 0.0006(17) 0.0044(18)
C12A 0.024(2) 0.026(2) 0.027(2) -0.0013(17) 0.0061(16) 0.0013(17)
C13A 0.021(2) 0.019(2) 0.032(2) 0.0091(17) 0.0093(16) 0.0025(16)
C14A 0.023(2) 0.025(2) 0.041(3) -0.0034(19) 0.0079(18) -0.0018(18)
C15A 0.023(2) 0.028(2) 0.061(3) -0.002(2) 0.009(2) -0.0065(19)
C16A 0.024(2) 0.040(3) 0.055(3) 0.015(2) 0.016(2) 0.000(2)
C17A 0.037(3) 0.052(3) 0.032(2) 0.017(2) 0.016(2) 0.016(2)
C18A 0.030(2) 0.048(3) 0.025(2) 0.009(2) 0.0050(18) 0.005(2)
N1B 0.0224(16) 0.0154(16) 0.0196(16) -0.0008(13) 0.0010(13) -0.0014(13)
C2B 0.0199(19) 0.0121(18) 0.025(2) -0.0005(15) 0.0050(15) -0.0012(14)
N3B 0.0126(14) 0.0107(15) 0.0252(17) 0.0010(12) 0.0027(12) -0.0004(12)
C4B 0.0152(17) 0.0112(17) 0.026(2) -0.0003(14) 0.0038(14) -0.0021(14)
C5B 0.0169(18) 0.0185(19) 0.0224(19) -0.0009(15) 0.0032(14) -0.0012(15)
C7B 0.0158(17) 0.0114(17) 0.025(2) -0.0008(14) 0.0023(14) 0.0042(14)
C8B 0.0201(19) 0.0163(19) 0.029(2) 0.0002(16) 0.0016(16) -0.0002(15)
C9B 0.0184(19) 0.029(2) 0.033(2) -0.0019(18) -0.0055(16) -0.0003(17)
C10B 0.028(2) 0.027(2) 0.024(2) 0.0040(17) -0.0045(16) -0.0008(18)
C11B 0.026(2) 0.0168(19) 0.030(2) 0.0050(16) 0.0017(17) -0.0050(16)
C12B 0.0210(19) 0.0163(19) 0.027(2) -0.0012(16) -0.0014(15) -0.0026(15)
C13B 0.0191(19) 0.0156(19) 0.027(2) -0.0038(15) 0.0084(15) -0.0001(15)
C14B 0.020(2) 0.019(2) 0.038(2) -0.0044(17) 0.0044(17) -0.0025(16)
C15B 0.028(2) 0.015(2) 0.050(3) -0.0004(19) 0.007(2) -0.0011(17)
C16B 0.034(2) 0.017(2) 0.047(3) -0.0081(19) 0.015(2) -0.0055(18)
C17B 0.036(2) 0.023(2) 0.033(2) -0.0080(18) 0.0070(19) -0.0101(19)
C18B 0.029(2) 0.018(2) 0.030(2) -0.0003(17) 0.0044(17) -0.0016(17)
N1C 0.0202(16) 0.0138(16) 0.0218(17) -0.0008(13) -0.0005(13) 0.0013(13)
C2C 0.0189(18) 0.0145(18) 0.0203(19) -0.0014(14) 0.0032(14) -0.0002(15)
N3C 0.0190(16) 0.0133(15) 0.0206(16) -0.0011(12) 0.0030(12) -0.0028(13)
C4C 0.0192(18) 0.0116(17) 0.024(2) -0.0022(15) 0.0045(15) -0.0053(14)
C5C 0.0146(17) 0.0146(18) 0.0234(19) 0.0000(15) 0.0033(14) -0.0033(14)
C7C 0.028(2) 0.0119(18) 0.025(2) -0.0010(15) 0.0004(16) 0.0036(16)
C8C 0.035(2) 0.021(2) 0.027(2) -0.0004(17) 0.0026(18) 0.0004(18)
C9C 0.061(3) 0.031(3) 0.027(2) 0.0010(19) 0.004(2) -0.004(2)
C10C 0.073(4) 0.034(3) 0.023(2) -0.001(2) -0.010(2) -0.005(3)
C11C 0.052(3) 0.025(2) 0.039(3) -0.005(2) -0.014(2) -0.006(2)
C12C 0.034(2) 0.0157(19) 0.031(2) -0.0015(16) -0.0044(18) -0.0025(17)
C13C 0.0125(17) 0.0114(18) 0.031(2) -0.0016(15) 0.0028(14) -0.0026(14)
C14C 0.0161(18) 0.0153(19) 0.030(2) -0.0005(16) 0.0052(15) -0.0064(15)
C15C 0.022(2) 0.021(2) 0.035(2) -0.0101(17) 0.0090(17) -0.0027(17)
C16C 0.026(2) 0.017(2) 0.049(3) -0.0087(19) 0.0019(19) 0.0046(17)
C17C 0.030(2) 0.014(2) 0.043(3) -0.0019(18) -0.0074(19) 0.0020(17)
C18C 0.026(2) 0.0160(19) 0.030(2) -0.0051(16) -0.0036(16) 0.0028(16)
N1D 0.0222(17) 0.0202(17) 0.0197(16) -0.0009(13) -0.0003(13) -0.0043(14)
C2D 0.0192(19) 0.0159(19) 0.026(2) 0.0014(15) 0.0024(15) -0.0055(15)
N3D 0.0192(16) 0.0124(15) 0.0240(17) 0.0015(12) 0.0033(13) -0.0004(13)
C4D 0.0163(18) 0.0116(17) 0.026(2) 0.0005(15) 0.0018(15) -0.0006(14)
C5D 0.0211(19) 0.0138(18) 0.024(2) -0.0007(15) 0.0022(15) -0.0025(15)
C7D 0.0197(19) 0.0100(17) 0.026(2) -0.0007(14) 0.0021(15) -0.0035(14)
C8D 0.0152(18) 0.0162(19) 0.029(2) 0.0039(15) 0.0022(15) -0.0032(15)
C9D 0.0190(19) 0.019(2) 0.031(2) 0.0054(16) -0.0039(16) -0.0061(16)
C10D 0.027(2) 0.023(2) 0.020(2) -0.0006(16) 0.0023(16) -0.0040(17)
C11D 0.0202(19) 0.024(2) 0.031(2) -0.0023(17) 0.0045(16) 0.0050(16)
C12D 0.022(2) 0.0183(19) 0.029(2) 0.0001(16) -0.0015(16) 0.0031(16)
C13D 0.020(2) 0.023(2) 0.027(2) -0.0067(17) 0.0051(16) -0.0054(16)
C14D 0.033(2) 0.031(2) 0.030(2) -0.0030(19) 0.0043(18) -0.009(2)
C15D 0.046(3) 0.035(3) 0.043(3) -0.002(2) 0.017(2) -0.016(2)
C16D 0.034(3) 0.044(3) 0.046(3) -0.015(2) 0.012(2) -0.023(2)
C17D 0.026(2) 0.044(3) 0.033(2) -0.012(2) 0.0022(18) -0.006(2)
C18D 0.023(2) 0.028(2) 0.029(2) -0.0049(18) 0.0032(16) -0.0050(17)
Cl1 0.0279(5) 0.0364(6) 0.0227(5) -0.0032(4) 0.0005(4) -0.0045(4)
O1 0.046(2) 0.043(2) 0.0244(16) -0.0027(14) -0.0037(14) -0.0109(16)
O2 0.0340(18) 0.040(2) 0.050(2) 0.0103(16) 0.0000(15) -0.0082(15)
O3 0.042(2) 0.071(3) 0.066(3) -0.027(2) 0.0112(19) 0.006(2)
O4 0.071(3) 0.055(2) 0.0293(18) 0.0107(17) -0.0164(17) -0.015(2)
Cl2 0.0252(5) 0.0164(4) 0.0238(5) 0.0004(3) 0.0012(4) 0.0002(4)
O5 0.081(3) 0.045(2) 0.0355(19) 0.0040(16) 0.0037(18) 0.044(2)
O6 0.090(3) 0.042(2) 0.069(3) -0.005(2) 0.050(3) -0.025(2)
O7 0.044(2) 0.067(3) 0.064(3) -0.031(2) -0.0248(19) 0.004(2)
O8 0.0361(17) 0.0255(16) 0.0273(15) -0.0039(12) 0.0065(12) 0.0031(13)
C19 0.029(2) 0.028(3) 0.064(3) 0.005(2) 0.012(2) 0.003(2)
Cl3 0.0345(7) 0.0477(8) 0.0929(11) -0.0055(8) -0.0093(7) 0.0114(6)
Cl4 0.0291(6) 0.0281(6) 0.0877(10) 0.0018(6) -0.0088(6) -0.0002(5)
Cl5 0.0670(11) 0.0762(12) 0.0812(12) -0.0288(10) 0.0162(9) 0.0036(9)
C20 0.054(4) 0.043(3) 0.075(4) 0.012(3) 0.017(3) 0.005(3)
Cl6 0.0581(10) 0.0637(11) 0.167(2) 0.0185(12) 0.0489(12) -0.0036(9)
Cl7 0.0793(13) 0.1004(16) 0.0794(13) -0.0050(11) 0.0101(10) 0.0223(11)
Cl8 0.0758(13) 0.142(2) 0.1068(17) -0.0632(16) 0.0355(12) -0.0252(14)
O9 0.0288(16) 0.0278(16) 0.0274(15) 0.0002(12) 0.0000(12) -0.0010(13)
C21 0.038(3) 0.029(2) 0.026(2) 0.0000(18) 0.0090(18) 0.008(2)
C22 0.029(2) 0.040(3) 0.051(3) 0.001(2) 0.011(2) 0.000(2)
O10 0.0302(17) 0.046(2) 0.0338(18) 0.0097(15) -0.0006(14) -0.0041(16)
C23 0.049(3) 0.049(3) 0.051(3) 0.010(3) 0.006(3) -0.015(3)
C24 0.083(5) 0.063(4) 0.054(4) -0.008(3) 0.011(3) -0.030(4)
O11 0.0298(16) 0.0232(16) 0.0323(17) 0.0041(13) -0.0036(13) -0.0085(13)

loop_
_atom_type_symbol
_atom_type_description
_atom_type_scat_dispersion_real
_atom_type_scat_dispersion_imag
_atom_type_scat_source
C C 0.0181 0.0091 'International Tables Vol C Tables 4.2.6.8 and 6.1.1.4'
H H 0.0000 0.0000 'International Tables Vol C Tables 4.2.6.8 and 6.1.1.4'
N N 0.0311 0.0180 'International Tables Vol C Tables 4.2.6.8 and 6.1.1.4'
O O 0.0492 0.0322 'International Tables Vol C Tables 4.2.6.8 and 6.1.1.4'
Cl Cl 0.3639 0.7018 'International Tables Vol C Tables 4.2.6.8 and 6.1.1.4'
Zn Zn -1.5491 0.6778 'International Tables Vol C Tables 4.2.6.8 and 6.1.1.4'

loop_
_geom_angle_atom_site_label_1
_geom_angle_atom_site_label_2
_geom_angle_atom_site_label_3
_geom_angle
N3B Zn N3D 112.46(13)
N3B Zn N3C 115.94(13)
N3D Zn N3C 104.32(13)
N3B Zn N3A 107.98(13)
N3D Zn N3A 112.55(13)
N3C Zn N3A 103.33(13)
C2A N1A C5A 108.7(3)
C2A N1A H1A 126(3)
C5A N1A H1A 125(3)
N3A C2A N1A 110.8(3)
N3A C2A H2A 124.6
N1A C2A H2A 124.6
C2A N3A C4A 106.1(3)
C2A N3A Zn 125.9(3)
C4A N3A Zn 124.7(3)
C5A C4A N3A 109.0(3)
C5A C4A C7A 130.2(4)
N3A C4A C7A 120.8(3)
C4A C5A N1A 105.4(3)
C4A C5A C13A 133.0(4)
N1A C5A C13A 121.7(4)
C12A C7A C8A 118.9(4)
C12A C7A C4A 121.8(4)
C8A C7A C4A 119.4(4)
C9A C8A C7A 120.2(4)
C9A C8A H8A 119.9
C7A C8A H8A 119.9
C10A C9A C8A 120.2(4)
C10A C9A H9A 119.9
C8A C9A H9A 119.9
C9A C10A C11A 119.7(4)
C9A C10A H10A 120.1
C11A C10A H10A 120.1
C12A C11A C10A 120.1(4)
C12A C11A H11A 120.0
C10A C11A H11A 120.0
C11A C12A C7A 120.9(4)
C11A C12A H12A 119.6
C7A C12A H12A 119.6
C18A C13A C14A 119.1(4)
C18A C13A C5A 120.5(4)
C14A C13A C5A 120.4(4)
C15A C14A C13A 120.4(4)
C15A C14A H14A 119.8
C13A C14A H14A 119.8
C16A C15A C14A 120.4(5)
C16A C15A H15A 119.8
C14A C15A H15A 119.8
C17A C16A C15A 120.2(4)
C17A C16A H16A 119.9
C15A C16A H16A 119.9
C16A C17A C18A 120.4(5)
C16A C17A H17A 119.8
C18A C17A H17A 119.8
C13A C18A C17A 119.6(5)
C13A C18A H18A 120.2
C17A C18A H18A 120.2
C2B N1B C5B 108.2(3)
C2B N1B H1B 124(3)
C5B N1B H1B 127(3)
N3B C2B N1B 111.0(3)
N3B C2B H2B 124.5
N1B C2B H2B 124.5
C2B N3B C4B 106.2(3)
C2B N3B Zn 128.4(3)
C4B N3B Zn 122.4(2)
C5B C4B N3B 108.4(3)
C5B C4B C7B 131.3(4)
N3B C4B C7B 120.2(3)
C4B C5B N1B 106.1(3)
C4B C5B C13B 132.7(4)
N1B C5B C13B 121.2(3)
C8B C7B C12B 118.9(4)
C8B C7B C4B 120.3(3)
C12B C7B C4B 120.8(3)
C9B C8B C7B 120.3(4)
C9B C8B H8B 119.8
C7B C8B H8B 119.8
C10B C9B C8B 120.5(4)
C10B C9B H9B 119.7
C8B C9B H9B 119.7
C9B C10B C11B 119.3(4)
C9B C10B H10B 120.3
C11B C10B H10B 120.3
C12B C11B C10B 120.8(4)
C12B C11B H11B 119.6
C10B C11B H11B 119.6
C11B C12B C7B 120.1(4)
C11B C12B H12B 120.0
C7B C12B H12B 120.0
C18B C13B C14B 118.9(4)
C18B C13B C5B 120.8(4)
C14B C13B C5B 120.3(4)
C15B C14B C13B 120.4(4)
C15B C14B H14B 119.8
C13B C14B H14B 119.8
C16B C15B C14B 120.0(4)
C16B C15B H15B 120.0
C14B C15B H15B 120.0
C15B C16B C17B 119.9(4)
C15B C16B H16B 120.1
C17B C16B H16B 120.1
C16B C17B C18B 120.3(4)
C16B C17B H17B 119.9
C18B C17B H17B 119.9
C13B C18B C17B 120.5(4)
C13B C18B H18B 119.8
C17B C18B H18B 119.8
C2C N1C C5C 108.7(3)
C2C N1C H1C 123(3)
C5C N1C H1C 128(3)
N3C C2C N1C 111.1(3)
N3C C2C H2C 124.5
N1C C2C H2C 124.5
C2C N3C C4C 105.8(3)
C2C N3C Zn 127.5(3)
C4C N3C Zn 126.7(3)
C5C C4C N3C 108.9(3)
C5C C4C C7C 128.4(3)
N3C C4C C7C 122.6(3)
C4C C5C N1C 105.5(3)
C4C C5C C13C 132.9(4)
N1C C5C C13C 121.5(3)
C8C C7C C12C 119.0(4)
C8C C7C C4C 120.1(4)
C12C C7C C4C 120.8(4)
C9C C8C C7C 120.9(4)
C9C C8C H8C 119.6
C7C C8C H8C 119.6
C8C C9C C10C 120.0(5)
C8C C9C H9C 120.0
C10C C9C H9C 120.0
C11C C10C C9C 119.6(4)
C11C C10C H10C 120.2
C9C C10C H10C 120.2
C10C C11C C12C 120.9(5)
C10C C11C H11C 119.5
C12C C11C H11C 119.5
C11C C12C C7C 119.6(4)
C11C C12C H12C 120.2
C7C C12C H12C 120.2
C18C C13C C14C 119.0(4)
C18C C13C C5C 119.8(4)
C14C C13C C5C 121.1(4)
C15C C14C C13C 120.5(4)
C15C C14C H14C 119.8
C13C C14C H14C 119.8
C16C C15C C14C 119.9(4)
C16C C15C H15C 120.0
C14C C15C H15C 120.0
C17C C16C C15C 120.5(4)
C17C C16C H16C 119.8
C15C C16C H16C 119.8
C16C C17C C18C 119.6(4)
C16C C17C H17C 120.2
C18C C17C H17C 120.2
C13C C18C C17C 120.4(4)
C13C C18C H18C 119.8
C17C C18C H18C 119.8
C2D N1D C5D 108.4(3)
C2D N1D H1D 126(3)
C5D N1D H1D 126(3)
N3D C2D N1D 110.8(3)
N3D C2D H2D 124.6
N1D C2D H2D 124.6
C2D N3D C4D 106.9(3)
C2D N3D Zn 124.2(3)
C4D N3D Zn 128.9(3)
C5D C4D N3D 107.8(3)
C5D C4D C7D 128.9(3)
N3D C4D C7D 123.1(3)
C4D C5D N1D 106.0(3)
C4D C5D C13D 133.5(4)
N1D C5D C13D 120.4(3)
C8D C7D C12D 118.1(4)
C8D C7D C4D 122.4(3)
C12D C7D C4D 119.5(4)
C9D C8D C7D 120.8(4)
C9D C8D H8D 119.6
C7D C8D H8D 119.6
C10D C9D C8D 120.9(4)
C10D C9D H9D 119.5
C8D C9D H9D 119.5
C9D C10D C11D 119.0(4)
C9D C10D H10D 120.5
C11D C10D H10D 120.5
C12D C11D C10D 120.4(4)
C12D C11D H11D 119.8
C10D C11D H11D 119.8
C11D C12D C7D 120.7(4)
C11D C12D H12D 119.6
C7D C12D H12D 119.6
C18D C13D C14D 119.2(4)
C18D C13D C5D 119.9(4)
C14D C13D C5D 120.8(4)
C15D C14D C13D 119.8(5)
C15D C14D H14D 120.1
C13D C14D H14D 120.1
C16D C15D C14D 120.2(5)
C16D C15D H15D 119.9
C14D C15D H15D 119.9
C17D C16D C15D 120.3(4)
C17D C16D H16D 119.9
C15D C16D H16D 119.9
C16D C17D C18D 119.9(5)
C16D C17D H17D 120.1
C18D C17D H17D 120.1
C17D C18D C13D 120.7(4)
C17D C18D H18D 119.7
C13D C18D H18D 119.7
O3 Cl1 O4 111.6(3)
O3 Cl1 O1 110.0(2)
O4 Cl1 O1 108.7(2)
O3 Cl1 O2 109.4(3)
O4 Cl1 O2 108.3(2)
O1 Cl1 O2 108.7(2)
O7 Cl2 O5 110.2(3)
O7 Cl2 O8 110.8(2)
O5 Cl2 O8 110.5(2)
O7 Cl2 O6 107.5(3)
O5 Cl2 O6 108.9(3)
O8 Cl2 O6 108.9(2)
Cl5 C19 Cl4 111.8(3)
Cl5 C19 Cl3 110.7(3)
Cl4 C19 Cl3 110.2(3)
Cl5 C19 H19 108.0
Cl4 C19 H19 108.0
Cl3 C19 H19 108.0
Cl8 C20 Cl7 109.2(4)
Cl8 C20 Cl6 111.0(4)
Cl7 C20 Cl6 111.1(4)
Cl8 C20 H20 108.5
Cl7 C20 H20 108.5
Cl6 C20 H20 108.5
C21 O9 H9 113(4)
O9 C21 C22 109.8(4)
O9 C21 H21A 109.7
C22 C21 H21A 109.7
O9 C21 H21B 109.7
C22 C21 H21B 109.7
H21A C21 H21B 108.2
C21 C22 H22A 109.5
C21 C22 H22B 109.5
H22A C22 H22B 109.5
C21 C22 H22C 109.5
H22A C22 H22C 109.5
H22B C22 H22C 109.5
C23 O10 H10 114(5)
O10 C23 C24 112.6(5)
O10 C23 H23A 109.1
C24 C23 H23A 109.1
O10 C23 H23B 109.1
C24 C23 H23B 109.1
H23A C23 H23B 107.8
C23 C24 H24A 109.5
C23 C24 H24B 109.5
H24A C24 H24B 109.5
C23 C24 H24C 109.5
H24A C24 H24C 109.5
H24B C24 H24C 109.5
H111 O11 H112 101(5)

loop_
_geom_bond_atom_site_label_1
_geom_bond_atom_site_label_2
_geom_bond_distance
Zn N3B 2.005(3)
Zn N3D 2.010(3)
Zn N3C 2.022(3)
Zn N3A 2.031(3)
N1A C2A 1.342(5)
N1A C5A 1.379(5)
N1A H1A 0.861(10)
C2A N3A 1.319(5)
C2A H2A 0.9300
N3A C4A 1.401(5)
C4A C5A 1.369(5)
C4A C7A 1.472(5)
C5A C13A 1.472(5)
C7A C12A 1.385(6)
C7A C8A 1.401(5)
C8A C9A 1.393(6)
C8A H8A 0.9300
C9A C10A 1.381(7)
C9A H9A 0.9300
C10A C11A 1.390(7)
C10A H10A 0.9300
C11A C12A 1.385(6)
C11A H11A 0.9300
C12A H12A 0.9300
C13A C18A 1.394(6)
C13A C14A 1.398(6)
C14A C15A 1.389(6)
C14A H14A 0.9300
C15A C16A 1.375(7)
C15A H15A 0.9300
C16A C17A 1.374(8)
C16A H16A 0.9300
C17A C18A 1.408(6)
C17A H17A 0.9300
C18A H18A 0.9300
N1B C2B 1.340(5)
N1B C5B 1.379(5)
N1B H1B 0.860(10)
C2B N3B 1.320(5)
C2B H2B 0.9300
N3B C4B 1.403(5)
C4B C5B 1.367(5)
C4B C7B 1.473(5)
C5B C13B 1.475(5)
C7B C8B 1.396(6)
C7B C12B 1.402(5)
C8B C9B 1.387(6)
C8B H8B 0.9300
C9B C10B 1.384(6)
C9B H9B 0.9300
C10B C11B 1.390(6)
C10B H10B 0.9300
C11B C12B 1.380(6)
C11B H11B 0.9300
C12B H12B 0.9300
C13B C18B 1.386(6)
C13B C14B 1.399(6)
C14B C15B 1.389(6)
C14B H14B 0.9300
C15B C16B 1.383(7)
C15B H15B 0.9300
C16B C17B 1.383(7)
C16B H16B 0.9300
C17B C18B 1.390(6)
C17B H17B 0.9300
C18B H18B 0.9300
N1C C2C 1.338(5)
N1C C5C 1.377(5)
N1C H1C 0.861(10)
C2C N3C 1.324(5)
C2C H2C 0.9300
N3C C4C 1.401(5)
C4C C5C 1.374(6)
C4C C7C 1.475(5)
C5C C13C 1.479(5)
C7C C8C 1.396(6)
C7C C12C 1.397(6)
C8C C9C 1.377(6)
C8C H8C 0.9300
C9C C10C 1.394(8)
C9C H9C 0.9300
C10C C11C 1.377(7)
C10C H10C 0.9300
C11C C12C 1.391(6)
C11C H11C 0.9300
C12C H12C 0.9300
C13C C18C 1.385(6)
C13C C14C 1.391(6)
C14C C15C 1.386(6)
C14C H14C 0.9300
C15C C16C 1.380(7)
C15C H15C 0.9300
C16C C17C 1.375(6)
C16C H16C 0.9300
C17C C18C 1.398(6)
C17C H17C 0.9300
C18C H18C 0.9300
N1D C2D 1.332(5)
N1D C5D 1.378(5)
N1D H1D 0.860(10)
C2D N3D 1.317(5)
C2D H2D 0.9300
N3D C4D 1.394(5)
C4D C5D 1.374(6)
C4D C7D 1.473(5)
C5D C13D 1.473(5)
C7D C8D 1.390(6)
C7D C12D 1.403(5)
C8D C9D 1.383(6)
C8D H8D 0.9300
C9D C10D 1.379(6)
C9D H9D 0.9300
C10D C11D 1.391(6)
C10D H10D 0.9300
C11D C12D 1.383(6)
C11D H11D 0.9300
C12D H12D 0.9300
C13D C18D 1.392(6)
C13D C14D 1.393(6)
C14D C15D 1.392(7)
C14D H14D 0.9300
C15D C16D 1.381(8)
C15D H15D 0.9300
C16D C17D 1.377(7)
C16D H16D 0.9300
C17D C18D 1.383(6)
C17D H17D 0.9300
C18D H18D 0.9300
Cl1 O3 1.423(4)
Cl1 O4 1.429(4)
Cl1 O1 1.439(3)
Cl1 O2 1.449(3)
Cl2 O7 1.419(4)
Cl2 O5 1.430(3)
Cl2 O8 1.432(3)
Cl2 O6 1.433(4)
C19 Cl5 1.751(6)
C19 Cl4 1.757(5)
C19 Cl3 1.757(6)
C19 H19 0.9800
C20 Cl8 1.732(7)
C20 Cl7 1.745(7)
C20 Cl6 1.751(6)
C20 H20 0.9800
O9 C21 1.433(5)
O9 H9 0.850(10)
C21 C22 1.502(7)
C21 H21A 0.9700
C21 H21B 0.9700
C22 H22A 0.9600
C22 H22B 0.9600
C22 H22C 0.9600
O10 C23 1.429(6)
O10 H10 0.851(10)
C23 C24 1.498(9)
C23 H23A 0.9700
C23 H23B 0.9700
C24 H24A 0.9600
C24 H24B 0.9600
C24 H24C 0.9600
O11 H111 0.849(10)
O11 H112 0.848(10)
